data_7047407
loop_
_publ_author_name
'Moskwa, Marcin'
'Bator, Gra\.zyna'
'Rok, Magdalena'
'Medycki, Wojciech'
'Miniewicz, Andrzej'
'Jakubas, Ryszard'

_publ_section_title
;
 Investigations of organic-inorganic hybrids based on homopiperidinium
 cation with haloantimonates(iii) and halobismuthates(iii). Crystal
 structures, reversible phase transitions, semiconducting and molecular
 dynamic properties.
;
_journal_issue 38
_journal_name_full 'Dalton transactions (Cambridge, England : 2003)'
_journal_page_first 13507
_journal_page_last 13522
_journal_paper_doi 10.1039/c8dt03121e
_journal_volume 47
_journal_year 2018
_chemical_formula_sum 'C12 H28 Bi Br5 N2'
_chemical_formula_weight 808.89
_space_group_crystal_system monoclinic
_space_group_IT_number 14
_space_group_name_Hall '-P 2yn'
_space_group_name_H-M_alt 'P 1 21/n 1'
_symmetry_space_group_name_Hall '-P 2yn'
_symmetry_space_group_name_H-M 'P 1 21/n 1'
_atom_sites_solution_hydrogens geom
_atom_sites_solution_primary direct
_atom_sites_solution_secondary difmap
_audit_creation_method SHELXL-2014/7
_audit_update_record
;
2018-07-30 deposited with the CCDC.
2018-09-03 downloaded from the CCDC.
;
_cell_angle_alpha 90
_cell_angle_beta 89.42(2)
_cell_angle_gamma 90
_cell_formula_units_Z 4
_cell_length_a 12.993(4)
_cell_length_b 7.845(2)
_cell_length_c 21.164(4)
_cell_measurement_reflns_used 6787
_cell_measurement_temperature 200(2)
_cell_measurement_theta_max 32.3560
_cell_measurement_theta_min 3.0190
_cell_volume 2157.1(10)
_computing_cell_refinement
;
CrysAlisPro, Agilent Technologies,
Version 1.171.37.35 (release 13-08-2014 CrysAlis171 .NET)
(compiled Aug 13 2014,18:06:01)
;
_computing_data_collection
;
CrysAlisCCD, Agilent Technologies,
Version 1.171.37.35 (release 13-08-2014 CrysAlis171 .NET)
(compiled Aug 13 2014,18:06:01)
;
_computing_data_reduction
;
CrysAlisPro, Agilent Technologies,
Version 1.171.37.35 (release 13-08-2014 CrysAlis171 .NET)
(compiled Aug 13 2014,18:06:01)
;
_computing_molecular_graphics 'Diamond 4.0'
_computing_structure_refinement 'SHELXL-2014/7 (Sheldrick, 2014)'
_computing_structure_solution 'SHELXS-2014/7 (Sheldrick, 2014)'
_diffrn_ambient_temperature 200(2)
_diffrn_detector_area_resol_mean 8.3359
_diffrn_measured_fraction_theta_full 0.993
_diffrn_measured_fraction_theta_max 0.991
_diffrn_measurement_device_type 'Xcalibur, Sapphire2, large Be window'
_diffrn_measurement_method '\w scans'
_diffrn_radiation_type MoK\a
_diffrn_radiation_wavelength 0.71073
_diffrn_reflns_av_R_equivalents 0.0753
_diffrn_reflns_av_unetI/netI 0.0583
_diffrn_reflns_Laue_measured_fraction_full 0.993
_diffrn_reflns_Laue_measured_fraction_max 0.991
_diffrn_reflns_limit_h_max 16
_diffrn_reflns_limit_h_min -16
_diffrn_reflns_limit_k_max 6
_diffrn_reflns_limit_k_min -9
_diffrn_reflns_limit_l_max 26
_diffrn_reflns_limit_l_min -26
_diffrn_reflns_number 14584
_diffrn_reflns_point_group_measured_fraction_full 0.993
_diffrn_reflns_point_group_measured_fraction_max 0.991
_diffrn_reflns_theta_full 25.500
_diffrn_reflns_theta_max 26.370
_diffrn_reflns_theta_min 2.769
_diffrn_source 'Enhance (Mo) X-ray Source'
_exptl_absorpt_coefficient_mu 17.430
_exptl_absorpt_correction_T_max 0.385
_exptl_absorpt_correction_T_min 0.211
_exptl_absorpt_correction_type analytical
_exptl_absorpt_process_details
;
CrysAlisPro, Agilent Technologies,
Version 1.171.37.35 (release 13-08-2014 CrysAlis171 .NET)
(compiled Aug 13 2014,18:06:01)
Analytical numeric absorption correction using a multifaceted crystal
            model based on expressions derived by R.C. Clark & J.S. Reid.
(Clark, R. C. & Reid, J. S. (1995). Acta Cryst. A51, 887-897)
Empirical absorption correction using spherical harmonics,
 implemented in SCALE3 ABSPACK scaling algorithm.
;
_exptl_crystal_colour yellow
_exptl_crystal_density_diffrn 2.491
_exptl_crystal_density_method 'not measured'
_exptl_crystal_description block
_exptl_crystal_F_000 1488
_exptl_crystal_size_max 0.120
_exptl_crystal_size_mid 0.120
_exptl_crystal_size_min 0.060
_refine_diff_density_max 1.584
_refine_diff_density_min -1.832
_refine_diff_density_rms 0.266
_refine_ls_extinction_method none
_refine_ls_goodness_of_fit_ref 1.011
_refine_ls_hydrogen_treatment constr
_refine_ls_matrix_type full
_refine_ls_number_parameters 181
_refine_ls_number_reflns 4368
_refine_ls_number_restraints 0
_refine_ls_restrained_S_all 1.011
_refine_ls_R_factor_all 0.0539
_refine_ls_R_factor_gt 0.0425
_refine_ls_shift/su_max 0.002
_refine_ls_shift/su_mean 0.000
_refine_ls_structure_factor_coef Fsqd
_refine_ls_weighting_details 'w=1/[\s^2^(Fo^2^)+(0.0675P)^2^] where P=(Fo^2^+2Fc^2^)/3'
_refine_ls_weighting_scheme calc
_refine_ls_wR_factor_gt 0.1092
_refine_ls_wR_factor_ref 0.1193
_reflns_Friedel_coverage 0.000
_reflns_number_gt 3573
_reflns_number_total 4368
_reflns_threshold_expression 'I > 2\s(I)'
_cod_data_source_file c8dt03121e2.cif
_cod_data_source_block HBB200K
_cod_depositor_comments 'Adding full bibliography for 7047402--7047408.cif.'
_cod_original_cell_volume 2157(3)
_cod_database_code 7047407
_shelx_shelxl_version_number 2014/7
_shelx_space_group_comment
;
The symmetry employed for this shelxl refinement is uniquely defined
by the following loop, which should always be used as a source of
symmetry information in preference to the above space-group names.
They are only intended as comments.
;
_shelx_estimated_absorpt_t_min 0.210
_shelx_estimated_absorpt_t_max 0.421

loop_
_space_group_symop_operation_xyz
'x, y, z'
'-x+1/2, y+1/2, -z+1/2'
'-x, -y, -z'
'x-1/2, -y-1/2, z-1/2'

loop_
_atom_site_label
_atom_site_type_symbol
_atom_site_fract_x
_atom_site_fract_y
_atom_site_fract_z
_atom_site_U_iso_or_equiv
_atom_site_adp_type
_atom_site_occupancy
_atom_site_site_symmetry_order
_atom_site_calc_flag
_atom_site_refinement_flags_posn
_atom_site_refinement_flags_adp
Bi Bi 0.60920(2) 1.05002(3) 0.69467(2) 0.01870(12) Uani 1 1 d . .
Br1 Br 0.51515(7) 0.75262(10) 0.65692(4) 0.0293(2) Uani 1 1 d . .
Br2 Br 0.47126(6) 1.25803(11) 0.63781(4) 0.0297(2) Uani 1 1 d . .
Br3 Br 0.73082(7) 1.06177(11) 0.58345(4) 0.0309(2) Uani 1 1 d . .
Br4 Br 0.47694(7) 1.05655(10) 0.80442(4) 0.0278(2) Uani 1 1 d . .
Br5 Br 0.78302(6) 0.86099(11) 0.76217(4) 0.0286(2) Uani 1 1 d . .
N1A N 0.4569(6) 0.4895(10) 0.7819(3) 0.0302(17) Uani 1 1 d . .
H1A1 H 0.4918 0.5082 0.7451 0.036 Uiso 1 1 calc R U
H1A2 H 0.4545 0.3748 0.7880 0.036 Uiso 1 1 calc R U
C2A C 0.3492(7) 0.5518(12) 0.7739(5) 0.039(2) Uani 1 1 d . .
H2A1 H 0.3295 0.5409 0.7290 0.047 Uiso 1 1 calc R U
H2A2 H 0.3453 0.6739 0.7855 0.047 Uiso 1 1 calc R U
C3A C 0.2738(7) 0.4499(13) 0.8152(5) 0.044(3) Uani 1 1 d . .
H3A1 H 0.2031 0.4756 0.8011 0.052 Uiso 1 1 calc R U
H3A2 H 0.2862 0.3271 0.8075 0.052 Uiso 1 1 calc R U
C4A C 0.2784(7) 0.4805(12) 0.8849(5) 0.038(2) Uani 1 1 d . .
H4A1 H 0.2304 0.4002 0.9060 0.046 Uiso 1 1 calc R U
H4A2 H 0.2528 0.5973 0.8934 0.046 Uiso 1 1 calc R U
C5A C 0.3828(8) 0.4622(12) 0.9153(5) 0.038(2) Uani 1 1 d . .
H5A1 H 0.4120 0.3496 0.9040 0.046 Uiso 1 1 calc R U
H5A2 H 0.3740 0.4657 0.9618 0.046 Uiso 1 1 calc R U
C6A C 0.4591(8) 0.6020(13) 0.8951(5) 0.041(2) Uani 1 1 d . .
H6A1 H 0.4206 0.7100 0.8898 0.050 Uiso 1 1 calc R U
H6A2 H 0.5090 0.6192 0.9296 0.050 Uiso 1 1 calc R U
C7A C 0.5183(7) 0.5661(12) 0.8347(4) 0.033(2) Uani 1 1 d . .
H7A1 H 0.5489 0.6743 0.8194 0.040 Uiso 1 1 calc R U
H7A2 H 0.5757 0.4878 0.8445 0.040 Uiso 1 1 calc R U
N1B N 0.6932(5) 0.4978(10) 0.5827(3) 0.0296(16) Uani 1 1 d . .
H1B1 H 0.7040 0.3832 0.5818 0.036 Uiso 1 1 calc R U
H1B2 H 0.6528 0.5203 0.6171 0.036 Uiso 1 1 calc R U
C2B C 0.7968(7) 0.5851(13) 0.5922(4) 0.034(2) Uani 1 1 d . .
H2B1 H 0.7855 0.6901 0.6173 0.041 Uiso 1 1 calc R U
H2B2 H 0.8412 0.5086 0.6173 0.041 Uiso 1 1 calc R U
C3B C 0.8537(7) 0.6323(12) 0.5320(4) 0.034(2) Uani 1 1 d . .
H3B1 H 0.8187 0.7315 0.5129 0.041 Uiso 1 1 calc R U
H3B2 H 0.9241 0.6689 0.5432 0.041 Uiso 1 1 calc R U
C4B C 0.8620(7) 0.4936(12) 0.4828(5) 0.034(2) Uani 1 1 d . .
H4B1 H 0.8680 0.3820 0.5043 0.041 Uiso 1 1 calc R U
H4B2 H 0.9255 0.5114 0.4574 0.041 Uiso 1 1 calc R U
C5B C 0.7691(7) 0.4888(12) 0.4383(4) 0.032(2) Uani 1 1 d . .
H5B1 H 0.7609 0.6033 0.4194 0.038 Uiso 1 1 calc R U
H5B2 H 0.7847 0.4083 0.4035 0.038 Uiso 1 1 calc R U
C6B C 0.6697(7) 0.4386(11) 0.4679(4) 0.031(2) Uani 1 1 d . .
H6B1 H 0.6748 0.3180 0.4812 0.038 Uiso 1 1 calc R U
H6B2 H 0.6156 0.4453 0.4354 0.038 Uiso 1 1 calc R U
C7B C 0.6346(7) 0.5453(11) 0.5253(4) 0.034(2) Uani 1 1 d . .
H7B1 H 0.6452 0.6678 0.5161 0.041 Uiso 1 1 calc R U
H7B2 H 0.5602 0.5267 0.5332 0.041 Uiso 1 1 calc R U

loop_
_atom_site_aniso_label
_atom_site_aniso_U_11
_atom_site_aniso_U_22
_atom_site_aniso_U_33
_atom_site_aniso_U_23
_atom_site_aniso_U_13
_atom_site_aniso_U_12
Bi 0.01973(18) 0.01792(19) 0.01845(18) 0.00032(11) -0.00028(12) 0.00063(11)
Br1 0.0349(5) 0.0233(4) 0.0297(4) -0.0052(3) 0.0011(4) -0.0062(4)
Br2 0.0276(4) 0.0284(5) 0.0334(5) 0.0052(4) -0.0070(3) 0.0034(4)
Br3 0.0354(5) 0.0329(5) 0.0242(4) 0.0017(4) 0.0089(4) 0.0052(4)
Br4 0.0300(5) 0.0290(5) 0.0244(4) 0.0012(3) 0.0064(3) 0.0016(3)
Br5 0.0306(4) 0.0276(5) 0.0275(4) 0.0036(4) -0.0031(3) 0.0080(4)
N1A 0.031(4) 0.034(4) 0.025(4) 0.000(3) 0.002(3) 0.001(3)
C2A 0.026(5) 0.046(6) 0.047(6) 0.001(5) -0.006(4) 0.010(4)
C3A 0.027(5) 0.049(6) 0.055(7) -0.005(5) -0.005(5) -0.002(4)
C4A 0.032(5) 0.030(5) 0.052(6) 0.009(5) 0.016(5) 0.001(4)
C5A 0.043(6) 0.037(5) 0.033(5) 0.005(4) 0.014(4) 0.005(4)
C6A 0.038(5) 0.045(6) 0.041(6) -0.015(5) 0.006(4) 0.007(5)
C7A 0.025(5) 0.041(5) 0.034(5) -0.010(4) 0.006(4) -0.006(4)
N1B 0.023(4) 0.044(4) 0.022(4) -0.002(3) 0.007(3) -0.001(3)
C2B 0.028(5) 0.040(5) 0.035(5) 0.003(4) -0.011(4) -0.013(4)
C3B 0.024(4) 0.037(5) 0.040(5) 0.002(4) 0.005(4) -0.009(4)
C4B 0.035(5) 0.032(5) 0.035(5) 0.003(4) 0.001(4) 0.005(4)
C5B 0.040(5) 0.036(5) 0.019(4) 0.001(4) 0.003(4) 0.003(4)
C6B 0.033(5) 0.038(5) 0.023(4) 0.005(4) -0.005(4) 0.004(4)
C7B 0.033(5) 0.039(5) 0.030(5) -0.003(4) -0.001(4) 0.001(4)

loop_
_atom_type_symbol
_atom_type_description
_atom_type_scat_dispersion_real
_atom_type_scat_dispersion_imag
_atom_type_scat_source
C C 0.0033 0.0016 'International Tables Vol C Tables 4.2.6.8 and 6.1.1.4'
H H 0.0000 0.0000 'International Tables Vol C Tables 4.2.6.8 and 6.1.1.4'
N N 0.0061 0.0033 'International Tables Vol C Tables 4.2.6.8 and 6.1.1.4'
Bi Bi -4.1077 10.2566 'International Tables Vol C Tables 4.2.6.8 and 6.1.1.4'
Br Br -0.2901 2.4595 'International Tables Vol C Tables 4.2.6.8 and 6.1.1.4'

loop_
_geom_angle_atom_site_label_1
_geom_angle_atom_site_label_2
_geom_angle_atom_site_label_3
_geom_angle
_geom_angle_site_symmetry_1
_geom_angle_site_symmetry_3
Br2 Bi Br1 94.80(3) . .
Br2 Bi Br3 88.70(3) . .
Br1 Bi Br3 91.83(3) . .
Br2 Bi Br4 87.45(3) . .
Br1 Bi Br4 89.21(3) . .
Br3 Bi Br4 176.08(2) . .
Br2 Bi Br5 87.59(3) . 2_656
Br1 Bi Br5 177.61(3) . 2_656
Br3 Bi Br5 88.16(3) . 2_656
Br4 Bi Br5 90.96(3) . 2_656
Br2 Bi Br5 171.86(3) . .
Br1 Bi Br5 93.24(3) . .
Br3 Bi Br5 89.74(3) . .
Br4 Bi Br5 93.97(3) . .
Br5 Bi Br5 84.37(2) 2_656 .
Bi Br5 Bi 153.46(3) 2_646 .
C2A N1A C7A 117.3(7) . .
C2A N1A H1A1 108.0 . .
C7A N1A H1A1 108.0 . .
C2A N1A H1A2 108.0 . .
C7A N1A H1A2 108.0 . .
H1A1 N1A H1A2 107.2 . .
N1A C2A C3A 111.0(8) . .
N1A C2A H2A1 109.4 . .
C3A C2A H2A1 109.4 . .
N1A C2A H2A2 109.4 . .
C3A C2A H2A2 109.4 . .
H2A1 C2A H2A2 108.0 . .
C4A C3A C2A 116.6(8) . .
C4A C3A H3A1 108.1 . .
C2A C3A H3A1 108.1 . .
C4A C3A H3A2 108.1 . .
C2A C3A H3A2 108.1 . .
H3A1 C3A H3A2 107.3 . .
C3A C4A C5A 116.7(8) . .
C3A C4A H4A1 108.1 . .
C5A C4A H4A1 108.1 . .
C3A C4A H4A2 108.1 . .
C5A C4A H4A2 108.1 . .
H4A1 C4A H4A2 107.3 . .
C4A C5A C6A 113.1(8) . .
C4A C5A H5A1 109.0 . .
C6A C5A H5A1 109.0 . .
C4A C5A H5A2 109.0 . .
C6A C5A H5A2 109.0 . .
H5A1 C5A H5A2 107.8 . .
C7A C6A C5A 115.1(8) . .
C7A C6A H6A1 108.5 . .
C5A C6A H6A1 108.5 . .
C7A C6A H6A2 108.5 . .
C5A C6A H6A2 108.5 . .
H6A1 C6A H6A2 107.5 . .
N1A C7A C6A 115.7(7) . .
N1A C7A H7A1 108.4 . .
C6A C7A H7A1 108.4 . .
N1A C7A H7A2 108.4 . .
C6A C7A H7A2 108.4 . .
H7A1 C7A H7A2 107.4 . .
C7B N1B C2B 117.0(7) . .
C7B N1B H1B1 108.0 . .
C2B N1B H1B1 108.0 . .
C7B N1B H1B2 108.0 . .
C2B N1B H1B2 108.0 . .
H1B1 N1B H1B2 107.3 . .
C3B C2B N1B 115.0(7) . .
C3B C2B H2B1 108.5 . .
N1B C2B H2B1 108.5 . .
C3B C2B H2B2 108.5 . .
N1B C2B H2B2 108.5 . .
H2B1 C2B H2B2 107.5 . .
C4B C3B C2B 115.8(8) . .
C4B C3B H3B1 108.3 . .
C2B C3B H3B1 108.3 . .
C4B C3B H3B2 108.3 . .
C2B C3B H3B2 108.3 . .
H3B1 C3B H3B2 107.4 . .
C3B C4B C5B 112.9(8) . .
C3B C4B H4B1 109.0 . .
C5B C4B H4B1 109.0 . .
C3B C4B H4B2 109.0 . .
C5B C4B H4B2 109.0 . .
H4B1 C4B H4B2 107.8 . .
C6B C5B C4B 115.7(7) . .
C6B C5B H5B1 108.4 . .
C4B C5B H5B1 108.4 . .
C6B C5B H5B2 108.4 . .
C4B C5B H5B2 108.4 . .
H5B1 C5B H5B2 107.4 . .
C5B C6B C7B 116.0(8) . .
C5B C6B H6B1 108.3 . .
C7B C6B H6B1 108.3 . .
C5B C6B H6B2 108.3 . .
C7B C6B H6B2 108.3 . .
H6B1 C6B H6B2 107.4 . .
N1B C7B C6B 111.0(7) . .
N1B C7B H7B1 109.4 . .
C6B C7B H7B1 109.4 . .
N1B C7B H7B2 109.4 . .
C6B C7B H7B2 109.4 . .
H7B1 C7B H7B2 108.0 . .

loop_
_geom_bond_atom_site_label_1
_geom_bond_atom_site_label_2
_geom_bond_distance
_geom_bond_site_symmetry_2
Bi Br2 2.7142(10) .
Bi Br1 2.7559(10) .
Bi Br3 2.8234(11) .
Bi Br4 2.8758(11) .
Bi Br5 2.9619(10) 2_656
Bi Br5 3.0669(11) .
Br5 Bi 2.9619(10) 2_646
N1A C2A 1.495(11) .
N1A C7A 1.503(11) .
N1A H1A1 0.9100 .
N1A H1A2 0.9100 .
C2A C3A 1.532(14) .
C2A H2A1 0.9900 .
C2A H2A2 0.9900 .
C3A C4A 1.495(15) .
C3A H3A1 0.9900 .
C3A H3A2 0.9900 .
C4A C5A 1.515(13) .
C4A H4A1 0.9900 .
C4A H4A2 0.9900 .
C5A C6A 1.536(14) .
C5A H5A1 0.9900 .
C5A H5A2 0.9900 .
C6A C7A 1.513(12) .
C6A H6A1 0.9900 .
C6A H6A2 0.9900 .
C7A H7A1 0.9900 .
C7A H7A2 0.9900 .
N1B C7B 1.487(11) .
N1B C2B 1.526(11) .
N1B H1B1 0.9100 .
N1B H1B2 0.9100 .
C2B C3B 1.513(12) .
C2B H2B1 0.9900 .
C2B H2B2 0.9900 .
C3B C4B 1.509(13) .
C3B H3B1 0.9900 .
C3B H3B2 0.9900 .
C4B C5B 1.538(12) .
C4B H4B1 0.9900 .
C4B H4B2 0.9900 .
C5B C6B 1.483(12) .
C5B H5B1 0.9900 .
C5B H5B2 0.9900 .
C6B C7B 1.541(12) .
C6B H6B1 0.9900 .
C6B H6B2 0.9900 .
C7B H7B1 0.9900 .
C7B H7B2 0.9900 .

loop_
_geom_hbond_atom_site_label_D
_geom_hbond_atom_site_label_H
_geom_hbond_atom_site_label_A
_geom_hbond_distance_DH
_geom_hbond_distance_HA
_geom_hbond_distance_DA
_geom_hbond_angle_DHA
_geom_hbond_site_symmetry_A
N1A H1A1 Br1 0.91 2.69 3.434(8) 139.5 .
N1A H1A1 Br2 0.91 3.02 3.553(7) 119.6 1_545
N1A H1A2 Br4 0.91 2.54 3.440(8) 171.4 1_545
C7A H7A2 Br3 0.99 3.01 3.707(9) 128.5 2_646
N1B H1B1 Br3 0.91 2.55 3.456(8) 177.7 1_545
N1B H1B2 Br1 0.91 2.68 3.426(8) 139.4 .
N1B H1B2 Br5 0.91 2.97 3.470(7) 116.2 2_646
C2B H2B2 Br4 0.99 2.92 3.688(8) 134.7 2_646
C6B H6B2 Br1 0.99 3.03 3.889(9) 145.9 3_666
C6B H6B2 Br2 0.99 3.02 3.755(8) 132.0 3_676

loop_
_geom_torsion_atom_site_label_1
_geom_torsion_atom_site_label_2
_geom_torsion_atom_site_label_3
_geom_torsion_atom_site_label_4
_geom_torsion
C7A N1A C2A C3A -87.3(10)
N1A C2A C3A C4A 71.3(11)
C2A C3A C4A C5A -53.2(12)
C3A C4A C5A C6A 68.3(11)
C4A C5A C6A C7A -86.0(11)
C2A N1A C7A C6A 37.9(12)
C5A C6A C7A N1A 41.9(12)
C7B N1B C2B C3B -30.9(11)
N1B C2B C3B C4B -48.3(11)
C2B C3B C4B C5B 87.3(10)
C3B C4B C5B C6B -67.1(11)
C4B C5B C6B C7B 55.6(11)
C2B N1B C7B C6B 85.2(9)
C5B C6B C7B N1B -76.5(10)
